data_2229843
loop_
_publ_author_name
'Liu, Shi-Yong'
'Sun, Shan-Shan'
'Zheng, Ting-Ting'
'Zheng, Xiang-Lei'
'Zhao, Xiao-Feng'
'Li, Xiao-Fang'

_publ_section_title
;
 (<i>E</i>)-<i>N</i>'-[(2-Hydroxy-1-naphthalen-1-yl)methylidene]-3-methylbenzohydrazide
;
_journal_coeditor_code SJ5120
_journal_issue 4
_journal_name_full 'Acta Crystallographica Section E'
_journal_page_first o965
_journal_paper_doi 10.1107/S1600536811010361
_journal_volume 67
_journal_year 2011
_chemical_formula_iupac 'C19 H16 N2 O2'
_chemical_formula_moiety 'C19 H16 N2 O2'
_chemical_formula_sum 'C19 H16 N2 O2'
_chemical_formula_weight 304.34
_chemical_name_systematic
;
(<i>E</i>)-<i>N</i>'-[(2-Hydroxy-1-naphthalen-1-yl)methylidene]-
3-methylbenzohydrazide
;
_space_group_IT_number 14
_symmetry_cell_setting monoclinic
_symmetry_space_group_name_Hall '-P 2yn'
_symmetry_space_group_name_H-M 'P 1 21/n 1'
_atom_sites_solution_hydrogens geom
_atom_sites_solution_primary direct
_atom_sites_solution_secondary difmap
_audit_creation_method SHELXL-97
_cell_angle_alpha 90.00
_cell_angle_beta 108.455(2)
_cell_angle_gamma 90.00
_cell_formula_units_Z 4
_cell_length_a 7.1927(11)
_cell_length_b 31.042(4)
_cell_length_c 7.3557(11)
_cell_measurement_reflns_used 2077
_cell_measurement_temperature 298(2)
_cell_measurement_theta_max 28.2
_cell_measurement_theta_min 2.6
_cell_volume 1557.9(4)
_computing_cell_refinement 'SAINT (Bruker, 2007)'
_computing_data_collection 'SMART (Bruker, 2007)'
_computing_data_reduction 'SAINT (Bruker, 2007)'
_computing_molecular_graphics 'SHELXTL (Sheldrick, 2008)'
_computing_publication_material 'SHELXTL (Sheldrick, 2008)'
_computing_structure_refinement 'SHELXTL (Sheldrick, 2008)'
_computing_structure_solution 'SHELXTL (Sheldrick, 2008)'
_diffrn_ambient_temperature 298(2)
_diffrn_measured_fraction_theta_full 0.969
_diffrn_measured_fraction_theta_max 0.969
_diffrn_measurement_device_type 'Bruker SMART CCD area-detector'
_diffrn_measurement_method \w
_diffrn_radiation_monochromator graphite
_diffrn_radiation_source 'fine-focus sealed tube'
_diffrn_radiation_type MoK\a
_diffrn_radiation_wavelength 0.71073
_diffrn_reflns_av_R_equivalents 0.0446
_diffrn_reflns_av_sigmaI/netI 0.0746
_diffrn_reflns_limit_h_max 9
_diffrn_reflns_limit_h_min -8
_diffrn_reflns_limit_k_max 39
_diffrn_reflns_limit_k_min -33
_diffrn_reflns_limit_l_max 9
_diffrn_reflns_limit_l_min -9
_diffrn_reflns_number 8247
_diffrn_reflns_theta_full 27.00
_diffrn_reflns_theta_max 27.00
_diffrn_reflns_theta_min 2.62
_diffrn_standards_number 0
_exptl_absorpt_coefficient_mu 0.085
_exptl_absorpt_correction_T_max 0.9848
_exptl_absorpt_correction_T_min 0.9831
_exptl_absorpt_correction_type multi-scan
_exptl_absorpt_process_details '(SADABS; Bruker, 2001)'
_exptl_crystal_colour colourless
_exptl_crystal_density_diffrn 1.298
_exptl_crystal_density_method 'not measured'
_exptl_crystal_description block
_exptl_crystal_F_000 640
_exptl_crystal_size_max 0.20
_exptl_crystal_size_mid 0.20
_exptl_crystal_size_min 0.18
_refine_diff_density_max 0.172
_refine_diff_density_min -0.203
_refine_ls_extinction_method none
_refine_ls_goodness_of_fit_ref 1.039
_refine_ls_hydrogen_treatment mixed
_refine_ls_matrix_type full
_refine_ls_number_parameters 214
_refine_ls_number_reflns 3295
_refine_ls_number_restraints 1
_refine_ls_restrained_S_all 1.039
_refine_ls_R_factor_all 0.1395
_refine_ls_R_factor_gt 0.0664
_refine_ls_shift/su_max 0.000
_refine_ls_shift/su_mean 0.000
_refine_ls_structure_factor_coef Fsqd
_refine_ls_weighting_details 'calc w=1/[\s^2^(Fo^2^)+(0.0465P)^2^+1.2072P] where P=(Fo^2^+2Fc^2^)/3'
_refine_ls_weighting_scheme calc
_refine_ls_wR_factor_gt 0.1339
_refine_ls_wR_factor_ref 0.1661
_reflns_number_gt 1736
_reflns_number_total 3295
_reflns_threshold_expression I>2\s(I)
_cod_data_source_file sj5120.cif
_cod_data_source_block I
_cod_original_sg_symbol_H-M 'P 21/n'
_cod_database_code 2229843
_cod_database_fobs_code 2229843

loop_
_symmetry_equiv_pos_as_xyz
'x, y, z'
'-x+1/2, y+1/2, -z+1/2'
'-x, -y, -z'
'x-1/2, -y-1/2, z-1/2'

loop_
_atom_site_type_symbol
_atom_site_label
_atom_site_fract_x
_atom_site_fract_y
_atom_site_fract_z
_atom_site_U_iso_or_equiv
_atom_site_adp_type
_atom_site_calc_flag
_atom_site_refinement_flags
_atom_site_occupancy
_atom_site_disorder_assembly
_atom_site_disorder_group
N N1 0.9044(4) 0.21446(7) 0.1747(4) 0.0379(6) Uani d . 1 . .
N N2 0.8759(4) 0.24304(8) 0.0245(4) 0.0390(7) Uani d D 1 . .
O O1 0.9690(4) 0.19721(7) 0.5307(3) 0.0551(7) Uani d . 1 . .
H H1 0.9671 0.2122 0.4383 0.083 Uiso calc R 1 . .
O O2 1.0611(3) 0.29377(6) 0.2203(3) 0.0471(6) Uani d . 1 . .
C C1 0.8618(4) 0.14411(9) 0.2810(4) 0.0337(7) Uani d . 1 . .
C C2 0.9202(5) 0.15626(10) 0.4718(4) 0.0400(8) Uani d . 1 . .
C C3 0.9317(5) 0.12581(12) 0.6167(5) 0.0525(9) Uani d . 1 . .
H H3 0.9674 0.1347 0.7439 0.063 Uiso calc R 1 . .
C C4 0.8914(5) 0.08380(12) 0.5729(5) 0.0542(10) Uani d . 1 . .
H H4 0.9004 0.0642 0.6707 0.065 Uiso calc R 1 . .
C C5 0.8357(5) 0.06922(10) 0.3811(5) 0.0422(8) Uani d . 1 . .
C C6 0.7989(5) 0.02510(11) 0.3339(6) 0.0587(11) Uani d . 1 . .
H H6 0.8090 0.0052 0.4312 0.070 Uiso calc R 1 . .
C C7 0.7494(6) 0.01134(11) 0.1513(7) 0.0654(12) Uani d . 1 . .
H H7 0.7285 -0.0178 0.1234 0.079 Uiso calc R 1 . .
C C8 0.7298(6) 0.04084(11) 0.0046(6) 0.0622(11) Uani d . 1 . .
H H8 0.6937 0.0313 -0.1216 0.075 Uiso calc R 1 . .
C C9 0.7629(5) 0.08375(10) 0.0430(5) 0.0497(9) Uani d . 1 . .
H H9 0.7481 0.1029 -0.0577 0.060 Uiso calc R 1 . .
C C10 0.8191(4) 0.09950(9) 0.2322(4) 0.0358(7) Uani d . 1 . .
C C11 0.8430(4) 0.17606(9) 0.1302(4) 0.0360(7) Uani d . 1 . .
H H11 0.7864 0.1685 0.0023 0.043 Uiso calc R 1 . .
C C12 0.9562(5) 0.28269(9) 0.0607(4) 0.0355(7) Uani d . 1 . .
C C13 0.9074(4) 0.31232(9) -0.1072(4) 0.0330(7) Uani d . 1 . .
C C14 0.8915(4) 0.35600(9) -0.0735(5) 0.0385(8) Uani d . 1 . .
H H14 0.9137 0.3654 0.0517 0.046 Uiso calc R 1 . .
C C15 0.8436(5) 0.38593(10) -0.2206(5) 0.0456(9) Uani d . 1 . .
C C16 0.8164(5) 0.37093(12) -0.4034(5) 0.0551(10) Uani d . 1 . .
H H16 0.7840 0.3904 -0.5048 0.066 Uiso calc R 1 . .
C C17 0.8357(5) 0.32802(12) -0.4401(5) 0.0560(10) Uani d . 1 . .
H H17 0.8191 0.3190 -0.5648 0.067 Uiso calc R 1 . .
C C18 0.8798(5) 0.29812(10) -0.2929(5) 0.0421(8) Uani d . 1 . .
H H18 0.8906 0.2690 -0.3180 0.051 Uiso calc R 1 . .
C C19 0.8209(6) 0.43299(10) -0.1815(6) 0.0701(12) Uani d . 1 . .
H H19A 0.9126 0.4496 -0.2228 0.105 Uiso calc R 1 . .
H H19B 0.8456 0.4372 -0.0466 0.105 Uiso calc R 1 . .
H H19C 0.6899 0.4421 -0.2501 0.105 Uiso calc R 1 . .
H H2 0.782(3) 0.2362(10) -0.085(3) 0.048(10) Uiso d D 1 . .

loop_
_atom_site_aniso_label
_atom_site_aniso_U_11
_atom_site_aniso_U_22
_atom_site_aniso_U_33
_atom_site_aniso_U_12
_atom_site_aniso_U_13
_atom_site_aniso_U_23
N1 0.0403(16) 0.0307(14) 0.0373(15) 0.0000(12) 0.0046(12) 0.0056(12)
N2 0.0448(17) 0.0299(14) 0.0311(16) -0.0027(12) -0.0040(13) 0.0032(12)
O1 0.0730(18) 0.0479(14) 0.0415(14) -0.0114(13) 0.0139(14) -0.0084(11)
O2 0.0525(15) 0.0393(13) 0.0358(13) -0.0018(11) -0.0055(11) -0.0021(10)
C1 0.0314(17) 0.0342(17) 0.0336(17) 0.0031(13) 0.0074(14) 0.0037(13)
C2 0.039(2) 0.0409(19) 0.0386(19) 0.0010(15) 0.0110(16) 0.0014(15)
C3 0.059(2) 0.065(2) 0.0294(19) 0.0026(19) 0.0086(17) 0.0098(17)
C4 0.053(2) 0.057(2) 0.053(2) 0.0070(18) 0.0164(19) 0.0223(19)
C5 0.0315(18) 0.0382(19) 0.056(2) 0.0047(14) 0.0121(16) 0.0126(16)
C6 0.049(2) 0.041(2) 0.087(3) 0.0041(17) 0.021(2) 0.022(2)
C7 0.067(3) 0.033(2) 0.094(3) -0.0100(19) 0.023(3) -0.005(2)
C8 0.071(3) 0.042(2) 0.072(3) -0.0121(19) 0.021(2) -0.012(2)
C9 0.056(2) 0.0386(19) 0.052(2) -0.0084(16) 0.0147(19) -0.0020(16)
C10 0.0284(18) 0.0361(17) 0.042(2) 0.0035(13) 0.0104(15) 0.0034(14)
C11 0.0352(19) 0.0351(17) 0.0339(18) 0.0015(14) 0.0056(15) 0.0023(14)
C12 0.0378(19) 0.0307(17) 0.0336(19) 0.0043(14) 0.0051(15) -0.0026(14)
C13 0.0312(17) 0.0301(16) 0.0345(18) -0.0003(13) 0.0056(14) 0.0007(13)
C14 0.0356(19) 0.0314(16) 0.045(2) -0.0033(14) 0.0074(15) -0.0004(14)
C15 0.0315(19) 0.0367(19) 0.066(3) -0.0003(14) 0.0114(17) 0.0126(17)
C16 0.043(2) 0.058(2) 0.059(3) -0.0010(18) 0.0089(19) 0.0244(19)
C17 0.055(2) 0.073(3) 0.039(2) -0.003(2) 0.0122(18) 0.0092(19)
C18 0.042(2) 0.0399(18) 0.043(2) -0.0014(15) 0.0107(16) -0.0012(15)
C19 0.059(3) 0.036(2) 0.114(4) 0.0054(18) 0.027(3) 0.019(2)

loop_
_atom_type_symbol
_atom_type_description
_atom_type_scat_dispersion_real
_atom_type_scat_dispersion_imag
_atom_type_scat_source
C C 0.0033 0.0016 'International Tables Vol C Tables 4.2.6.8 and 6.1.1.4'
H H 0.0000 0.0000 'International Tables Vol C Tables 4.2.6.8 and 6.1.1.4'
N N 0.0061 0.0033 'International Tables Vol C Tables 4.2.6.8 and 6.1.1.4'
O O 0.0106 0.0060 'International Tables Vol C Tables 4.2.6.8 and 6.1.1.4'

loop_
_geom_angle_atom_site_label_1
_geom_angle_atom_site_label_2
_geom_angle_atom_site_label_3
_geom_angle_site_symmetry_1
_geom_angle_site_symmetry_3
_geom_angle
_geom_angle_publ_flag
C11 N1 N2 . . 116.3(3) ?
C12 N2 N1 . . 118.8(2) ?
C12 N2 H2 . . 123(2) ?
N1 N2 H2 . . 116(2) ?
C2 O1 H1 . . 109.5 ?
C2 C1 C10 . . 119.2(3) ?
C2 C1 C11 . . 120.7(3) ?
C10 C1 C11 . . 120.2(3) ?
O1 C2 C1 . . 123.0(3) ?
O1 C2 C3 . . 116.2(3) ?
C1 C2 C3 . . 120.8(3) ?
C4 C3 C2 . . 120.7(3) ?
C4 C3 H3 . . 119.7 ?
C2 C3 H3 . . 119.7 ?
C3 C4 C5 . . 121.2(3) ?
C3 C4 H4 . . 119.4 ?
C5 C4 H4 . . 119.4 ?
C4 C5 C6 . . 121.7(3) ?
C4 C5 C10 . . 119.1(3) ?
C6 C5 C10 . . 119.2(3) ?
C7 C6 C5 . . 121.4(3) ?
C7 C6 H6 . . 119.3 ?
C5 C6 H6 . . 119.3 ?
C6 C7 C8 . . 119.8(3) ?
C6 C7 H7 . . 120.1 ?
C8 C7 H7 . . 120.1 ?
C9 C8 C7 . . 120.9(4) ?
C9 C8 H8 . . 119.5 ?
C7 C8 H8 . . 119.5 ?
C8 C9 C10 . . 121.3(3) ?
C8 C9 H9 . . 119.3 ?
C10 C9 H9 . . 119.3 ?
C9 C10 C5 . . 117.4(3) ?
C9 C10 C1 . . 123.5(3) ?
C5 C10 C1 . . 119.1(3) ?
N1 C11 C1 . . 119.8(3) ?
N1 C11 H11 . . 120.1 ?
C1 C11 H11 . . 120.1 ?
O2 C12 N2 . . 122.7(3) ?
O2 C12 C13 . . 122.2(3) ?
N2 C12 C13 . . 115.2(3) ?
C18 C13 C14 . . 119.4(3) ?
C18 C13 C12 . . 122.8(3) ?
C14 C13 C12 . . 117.7(3) ?
C15 C14 C13 . . 122.0(3) ?
C15 C14 H14 . . 119.0 ?
C13 C14 H14 . . 119.0 ?
C16 C15 C14 . . 117.4(3) ?
C16 C15 C19 . . 121.6(3) ?
C14 C15 C19 . . 121.1(3) ?
C17 C16 C15 . . 121.8(3) ?
C17 C16 H16 . . 119.1 ?
C15 C16 H16 . . 119.1 ?
C16 C17 C18 . . 120.6(3) ?
C16 C17 H17 . . 119.7 ?
C18 C17 H17 . . 119.7 ?
C17 C18 C13 . . 118.8(3) ?
C17 C18 H18 . . 120.6 ?
C13 C18 H18 . . 120.6 ?
C15 C19 H19A . . 109.5 ?
C15 C19 H19B . . 109.5 ?
H19A C19 H19B . . 109.5 ?
C15 C19 H19C . . 109.5 ?
H19A C19 H19C . . 109.5 ?
H19B C19 H19C . . 109.5 ?

loop_
_geom_bond_atom_site_label_1
_geom_bond_atom_site_label_2
_geom_bond_site_symmetry_2
_geom_bond_distance
_geom_bond_publ_flag
N1 C11 . 1.277(4) ?
N1 N2 . 1.380(3) ?
N2 C12 . 1.350(4) ?
N2 H2 . 0.898(10) ?
O1 C2 . 1.353(4) ?
O1 H1 . 0.8200 ?
O2 C12 . 1.227(3) ?
C1 C2 . 1.384(4) ?
C1 C10 . 1.439(4) ?
C1 C11 . 1.462(4) ?
C2 C3 . 1.407(4) ?
C3 C4 . 1.352(5) ?
C3 H3 . 0.9300 ?
C4 C5 . 1.413(5) ?
C4 H4 . 0.9300 ?
C5 C6 . 1.417(5) ?
C5 C10 . 1.419(4) ?
C6 C7 . 1.346(5) ?
C6 H6 . 0.9300 ?
C7 C8 . 1.388(5) ?
C7 H7 . 0.9300 ?
C8 C9 . 1.367(4) ?
C8 H8 . 0.9300 ?
C9 C10 . 1.408(4) ?
C9 H9 . 0.9300 ?
C11 H11 . 0.9300 ?
C12 C13 . 1.490(4) ?
C13 C18 . 1.388(4) ?
C13 C14 . 1.390(4) ?
C14 C15 . 1.384(4) ?
C14 H14 . 0.9300 ?
C15 C16 . 1.377(5) ?
C15 C19 . 1.508(4) ?
C16 C17 . 1.375(5) ?
C16 H16 . 0.9300 ?
C17 C18 . 1.385(4) ?
C17 H17 . 0.9300 ?
C18 H18 . 0.9300 ?
C19 H19A . 0.9600 ?
C19 H19B . 0.9600 ?
C19 H19C . 0.9600 ?

loop_
_geom_hbond_atom_site_label_D
_geom_hbond_atom_site_label_H
_geom_hbond_atom_site_label_A
_geom_hbond_site_symmetry_A
_geom_hbond_distance_DH
_geom_hbond_distance_HA
_geom_hbond_distance_DA
_geom_hbond_angle_DHA
N2 H2 O2 4_565 0.898(10) 2.000(14) 2.869(3) 163(3)
O1 H1 N1 . 0.82 1.85 2.567(3) 146

loop_
_cod_related_entry_id
_cod_related_entry_database
_cod_related_entry_code
1 ChemSpider 12589044
